data_2231671
loop_
_publ_author_name
'Assey, Gervas E.'
'Butcher, Ray J.'
'Gultneh, Yilma'

_publ_section_title
;
 Dibromido(4,7-diazadecane-1,10-diamine)copper(II)
;
_journal_coeditor_code PV2444
_journal_issue 9
_journal_name_full 'Acta Crystallographica Section E'
_journal_page_first m1266
_journal_paper_doi 10.1107/S160053681103251X
_journal_volume 67
_journal_year 2011
_chemical_formula_iupac '[Cu Br2 (C8 H22 N4)]'
_chemical_formula_moiety 'C8 H22 Br2 Cu N4'
_chemical_formula_sum 'C8 H22 Br2 Cu N4'
_chemical_formula_weight 397.66
_chemical_name_systematic
;
Dibromido(4,7-diazadecane-1,10-diamine)copper(II)
;
_space_group_IT_number 19
_symmetry_cell_setting orthorhombic
_symmetry_space_group_name_Hall 'P 2ac 2ab'
_symmetry_space_group_name_H-M 'P 21 21 21'
_atom_sites_solution_hydrogens geom
_atom_sites_solution_primary direct
_atom_sites_solution_secondary difmap
_audit_creation_method SHELXL-97
_cell_angle_alpha 90.00
_cell_angle_beta 90.00
_cell_angle_gamma 90.00
_cell_formula_units_Z 4
_cell_length_a 6.9666(4)
_cell_length_b 8.4146(6)
_cell_length_c 24.0261(15)
_cell_measurement_reflns_used 4805
_cell_measurement_temperature 110(2)
_cell_measurement_theta_max 32.7678
_cell_measurement_theta_min 4.5615
_cell_volume 1408.44(16)
_computing_cell_refinement 'CrysAlis PRO (Oxford Diffraction, 2007)'
_computing_data_collection 'CrysAlis PRO (Oxford Diffraction, 2007)'
_computing_data_reduction 'CrysAlis RED (Oxford Diffraction, 2007)'
_computing_molecular_graphics 'SHELXTL (Sheldrick, 2008)'
_computing_publication_material 'SHELXTL (Sheldrick, 2008)'
_computing_structure_refinement 'SHELXL97 (Sheldrick, 2008)'
_computing_structure_solution 'SHELXS97 (Sheldrick, 2008)'
_diffrn_ambient_temperature 110(2)
_diffrn_detector_area_resol_mean 10.5081
_diffrn_measured_fraction_theta_full 0.989
_diffrn_measured_fraction_theta_max 0.921
_diffrn_measurement_device_type
;
Goniometer Xcalibur, detector Ruby (Gemini Mo)
;
_diffrn_measurement_method '\w scans'
_diffrn_radiation_monochromator graphite
_diffrn_radiation_source 'Enhance (Mo) X-ray Source'
_diffrn_radiation_type MoK\a
_diffrn_radiation_wavelength 0.71073
_diffrn_reflns_av_R_equivalents 0.0721
_diffrn_reflns_av_sigmaI/netI 0.0660
_diffrn_reflns_limit_h_max 9
_diffrn_reflns_limit_h_min -10
_diffrn_reflns_limit_k_max 11
_diffrn_reflns_limit_k_min -12
_diffrn_reflns_limit_l_max 35
_diffrn_reflns_limit_l_min -36
_diffrn_reflns_number 9561
_diffrn_reflns_theta_full 25.00
_diffrn_reflns_theta_max 32.83
_diffrn_reflns_theta_min 4.57
_diffrn_standards_decay_% 0
_diffrn_standards_interval_count 50
_diffrn_standards_number 2
_exptl_absorpt_coefficient_mu 7.203
_exptl_absorpt_correction_T_max 0.282
_exptl_absorpt_correction_T_min 0.157
_exptl_absorpt_correction_type analytical
_exptl_absorpt_process_details
;
(CrysAlisPro; Oxford Diffraction, 2007)
;
_exptl_crystal_colour 'dark blue'
_exptl_crystal_density_diffrn 1.875
_exptl_crystal_density_method 'not measured'
_exptl_crystal_description prism
_exptl_crystal_F_000 788
_exptl_crystal_size_max 0.4666
_exptl_crystal_size_mid 0.3068
_exptl_crystal_size_min 0.2200
_refine_diff_density_max 2.505
_refine_diff_density_min -1.978
_refine_ls_extinction_method none
_refine_ls_goodness_of_fit_ref 1.073
_refine_ls_hydrogen_treatment constr
_refine_ls_matrix_type full
_refine_ls_number_parameters 136
_refine_ls_number_reflns 2758
_refine_ls_number_restraints 24
_refine_ls_restrained_S_all 1.070
_refine_ls_R_factor_all 0.0834
_refine_ls_R_factor_gt 0.0705
_refine_ls_shift/su_max 0.000
_refine_ls_shift/su_mean 0.000
_refine_ls_structure_factor_coef Fsqd
_refine_ls_weighting_details 'calc w=1/[\s^2^(Fo^2^)+(0.1030P)^2^+8.8289P] where P=(Fo^2^+2Fc^2^)/3'
_refine_ls_weighting_scheme calc
_refine_ls_wR_factor_gt 0.1791
_refine_ls_wR_factor_ref 0.1833
_reflns_number_gt 2262
_reflns_number_total 2758
_reflns_threshold_expression I>2\s(I)
_cod_data_source_file pv2444.cif
_cod_data_source_block I
_cod_original_cell_volume 1408.45(15)
_cod_database_code 2231671
_cod_database_fobs_code 2231671

loop_
_symmetry_equiv_pos_as_xyz
'x, y, z'
'-x+1/2, -y, z+1/2'
'-x, y+1/2, -z+1/2'
'x+1/2, -y+1/2, -z'

loop_
_atom_site_type_symbol
_atom_site_label
_atom_site_fract_x
_atom_site_fract_y
_atom_site_fract_z
_atom_site_U_iso_or_equiv
_atom_site_adp_type
_atom_site_calc_flag
_atom_site_refinement_flags
_atom_site_occupancy
_atom_site_symmetry_multiplicity
Cu Cu 0.84387(19) 0.88632(13) 0.11140(4) 0.0099(2) Uani d . 1 1
Br Br1 1.15943(15) 1.06828(12) 0.15326(4) 0.0187(2) Uani d . 1 1
Br Br2 0.52369(16) 0.69368(14) 0.06892(5) 0.0225(3) Uani d . 1 1
N N1 0.8009(12) 1.0062(10) 0.0394(3) 0.0132(16) Uani d . 1 1
H H1C 0.9013 0.9823 0.0160 0.016 Uiso calc R 1 1
H H1D 0.6914 0.9661 0.0233 0.016 Uiso calc R 1 1
N N2 0.6456(12) 1.0252(8) 0.1509(3) 0.0106(13) Uani d . 1 1
H H2C 0.5256 0.9901 0.1392 0.013 Uiso calc R 1 1
N N3 0.8538(13) 0.7653(9) 0.1852(3) 0.0125(14) Uani d . 1 1
H H3C 0.9601 0.8035 0.2044 0.015 Uiso calc R 1 1
N N4 1.0360(12) 0.7415(9) 0.0756(3) 0.0110(14) Uani d U 1 1
H H4C 1.0215 0.7508 0.0376 0.013 Uiso calc R 1 1
H H4D 1.1562 0.7796 0.0841 0.013 Uiso calc R 1 1
C C1 0.7815(17) 1.1841(12) 0.0409(4) 0.0178(19) Uani d . 1 1
H H1A 0.9031 1.2316 0.0542 0.021 Uiso calc R 1 1
H H1B 0.7571 1.2240 0.0028 0.021 Uiso calc R 1 1
C C2 0.6201(14) 1.2343(11) 0.0785(4) 0.0143(18) Uani d . 1 1
H H2A 0.5018 1.1786 0.0666 0.017 Uiso calc R 1 1
H H2B 0.5983 1.3496 0.0734 0.017 Uiso calc R 1 1
C C3 0.6518(15) 1.2020(11) 0.1399(4) 0.0123(15) Uani d U 1 1
H H3A 0.7780 1.2451 0.1514 0.015 Uiso calc R 1 1
H H3B 0.5511 1.2559 0.1620 0.015 Uiso calc R 1 1
C C4 0.6583(17) 0.9909(12) 0.2110(4) 0.0160(17) Uani d . 1 1
H H4A 0.5407 1.0279 0.2302 0.019 Uiso calc R 1 1
H H4B 0.7700 1.0467 0.2274 0.019 Uiso calc R 1 1
C C5 0.6801(16) 0.8160(13) 0.2179(4) 0.0179(19) Uani d . 1 1
H H5A 0.5644 0.7606 0.2039 0.021 Uiso calc R 1 1
H H5B 0.6970 0.7891 0.2577 0.021 Uiso calc R 1 1
C C6 0.8734(14) 0.5888(11) 0.1836(4) 0.0138(18) Uani d U 1 1
H H6A 0.7584 0.5421 0.1658 0.017 Uiso calc R 1 1
H H6B 0.8813 0.5473 0.2221 0.017 Uiso calc R 1 1
C C7 1.0503(15) 0.5394(11) 0.1517(4) 0.0158(18) Uani d U 1 1
H H7A 1.0739 0.4248 0.1581 0.019 Uiso calc R 1 1
H H7B 1.1623 0.5986 0.1663 0.019 Uiso calc R 1 1
C C8 1.0339(15) 0.5691(11) 0.0892(4) 0.0142(17) Uani d . 1 1
H H8A 1.1419 0.5161 0.0700 0.017 Uiso calc R 1 1
H H8B 0.9130 0.5216 0.0754 0.017 Uiso calc R 1 1

loop_
_atom_site_aniso_label
_atom_site_aniso_U_11
_atom_site_aniso_U_22
_atom_site_aniso_U_33
_atom_site_aniso_U_12
_atom_site_aniso_U_13
_atom_site_aniso_U_23
Cu 0.0119(5) 0.0064(4) 0.0113(4) 0.0022(4) 0.0026(4) 0.0007(4)
Br1 0.0107(4) 0.0185(5) 0.0270(5) -0.0016(4) -0.0007(4) -0.0062(4)
Br2 0.0169(5) 0.0213(5) 0.0293(5) -0.0013(4) -0.0023(4) -0.0026(4)
N1 0.011(4) 0.011(4) 0.017(4) -0.004(3) -0.001(3) 0.002(3)
N2 0.010(3) 0.005(3) 0.017(3) 0.001(3) -0.001(3) -0.001(3)
N3 0.011(3) 0.012(3) 0.015(3) -0.001(3) 0.003(3) 0.002(3)
N4 0.008(3) 0.009(3) 0.016(3) 0.002(2) 0.002(2) 0.000(2)
C1 0.023(5) 0.012(4) 0.018(4) -0.002(4) 0.003(4) 0.005(4)
C2 0.012(4) 0.005(3) 0.026(5) 0.004(3) 0.001(3) 0.002(3)
C3 0.012(3) 0.006(3) 0.019(3) 0.001(3) 0.001(3) 0.002(3)
C4 0.017(4) 0.021(4) 0.010(3) 0.002(4) 0.004(4) -0.002(3)
C5 0.019(5) 0.020(4) 0.015(4) 0.006(4) 0.006(4) 0.003(4)
C6 0.016(4) 0.009(3) 0.017(3) 0.003(3) 0.002(3) 0.004(3)
C7 0.020(4) 0.009(3) 0.018(3) 0.005(3) 0.001(3) 0.003(3)
C8 0.016(4) 0.009(4) 0.017(4) 0.004(4) 0.004(3) -0.003(3)

loop_
_atom_type_symbol
_atom_type_description
_atom_type_scat_dispersion_real
_atom_type_scat_dispersion_imag
_atom_type_scat_source
C C 0.0033 0.0000 'International Tables Vol C Tables 4.2.6.8 and 6.1.1.4'
H H 0.0000 0.0000 'International Tables Vol C Tables 4.2.6.8 and 6.1.1.4'
N N 0.0061 0.0000 'International Tables Vol C Tables 4.2.6.8 and 6.1.1.4'
Cu Cu 0.3201 0.0000 'International Tables Vol C Tables 4.2.6.8 and 6.1.1.4'
Br Br -0.2901 0.0000 'International Tables Vol C Tables 4.2.6.8 and 6.1.1.4'

loop_
_geom_angle_atom_site_label_1
_geom_angle_atom_site_label_2
_geom_angle_atom_site_label_3
_geom_angle
N4 Cu N1 92.0(3)
N4 Cu N2 177.1(3)
N1 Cu N2 90.7(3)
N4 Cu N3 92.7(3)
N1 Cu N3 173.4(4)
N2 Cu N3 84.6(3)
N4 Cu Br1 87.9(2)
N1 Cu Br1 98.5(2)
N2 Cu Br1 92.9(2)
N3 Cu Br1 86.3(3)
N4 Cu Br2 91.3(2)
N1 Cu Br2 82.3(2)
N2 Cu Br2 87.9(2)
N3 Cu Br2 93.0(3)
Br1 Cu Br2 178.89(6)
C1 N1 Cu 119.3(7)
C1 N1 H1C 107.5
Cu N1 H1C 107.5
C1 N1 H1D 107.5
Cu N1 H1D 107.5
H1C N1 H1D 107.0
C4 N2 C3 111.2(7)
C4 N2 Cu 107.6(6)
C3 N2 Cu 117.6(6)
C4 N2 H2C 106.6
C3 N2 H2C 106.6
Cu N2 H2C 106.6
C6 N3 C5 111.7(8)
C6 N3 Cu 118.5(6)
C5 N3 Cu 106.5(6)
C6 N3 H3C 106.5
C5 N3 H3C 106.5
Cu N3 H3C 106.5
C8 N4 Cu 119.4(6)
C8 N4 H4C 107.5
Cu N4 H4C 107.5
C8 N4 H4D 107.5
Cu N4 H4D 107.5
H4C N4 H4D 107.0
C2 C1 N1 111.2(8)
C2 C1 H1A 109.4
N1 C1 H1A 109.4
C2 C1 H1B 109.4
N1 C1 H1B 109.4
H1A C1 H1B 108.0
C1 C2 C3 115.2(8)
C1 C2 H2A 108.5
C3 C2 H2A 108.5
C1 C2 H2B 108.5
C3 C2 H2B 108.5
H2A C2 H2B 107.5
N2 C3 C2 110.0(7)
N2 C3 H3A 109.7
C2 C3 H3A 109.7
N2 C3 H3B 109.7
C2 C3 H3B 109.7
H3A C3 H3B 108.2
N2 C4 C5 107.9(8)
N2 C4 H4A 110.1
C5 C4 H4A 110.1
N2 C4 H4B 110.1
C5 C4 H4B 110.1
H4A C4 H4B 108.4
C4 C5 N3 107.7(9)
C4 C5 H5A 110.2
N3 C5 H5A 110.2
C4 C5 H5B 110.2
N3 C5 H5B 110.2
H5A C5 H5B 108.5
N3 C6 C7 111.2(8)
N3 C6 H6A 109.4
C7 C6 H6A 109.4
N3 C6 H6B 109.4
C7 C6 H6B 109.4
H6A C6 H6B 108.0
C6 C7 C8 113.1(8)
C6 C7 H7A 109.0
C8 C7 H7A 109.0
C6 C7 H7B 109.0
C8 C7 H7B 109.0
H7A C7 H7B 107.8
N4 C8 C7 112.1(8)
N4 C8 H8A 109.2
C7 C8 H8A 109.2
N4 C8 H8B 109.2
C7 C8 H8B 109.2
H8A C8 H8B 107.9

loop_
_geom_bond_atom_site_label_1
_geom_bond_atom_site_label_2
_geom_bond_distance
Cu N4 2.005(8)
Cu N1 2.025(8)
Cu N2 2.043(8)
Cu N3 2.046(8)
Cu Br1 2.8616(17)
Cu Br2 2.9402(17)
N1 C1 1.503(13)
N1 H1C 0.9200
N1 H1D 0.9200
N2 C4 1.476(12)
N2 C3 1.512(11)
N2 H2C 0.9300
N3 C6 1.492(11)
N3 C5 1.504(13)
N3 H3C 0.9300
N4 C8 1.487(12)
N4 H4C 0.9200
N4 H4D 0.9200
C1 C2 1.503(14)
C1 H1A 0.9900
C1 H1B 0.9900
C2 C3 1.517(13)
C2 H2A 0.9900
C2 H2B 0.9900
C3 H3A 0.9900
C3 H3B 0.9900
C4 C5 1.489(15)
C4 H4A 0.9900
C4 H4B 0.9900
C5 H5A 0.9900
C5 H5B 0.9900
C6 C7 1.510(14)
C6 H6A 0.9900
C6 H6B 0.9900
C7 C8 1.526(14)
C7 H7A 0.9900
C7 H7B 0.9900
C8 H8A 0.9900
C8 H8B 0.9900

loop_
_geom_hbond_atom_site_label_D
_geom_hbond_atom_site_label_H
_geom_hbond_atom_site_label_A
_geom_hbond_site_symmetry_A
_geom_hbond_distance_DH
_geom_hbond_distance_HA
_geom_hbond_distance_DA
_geom_hbond_angle_DHA
N1 H1C Br2 4_565 0.92 2.66 3.466(9) 146.5
N1 H1D Br2 . 0.92 2.80 3.339(8) 118.8
N2 H2C Br1 1_455 0.93 2.66 3.407(8) 138.3
N2 H2C Br2 . 0.93 3.01 3.519(7) 115.9
N3 H3C Br1 . 0.93 2.90 3.409(8) 116.0
N4 H4C Br2 4_565 0.92 2.60 3.515(8) 171.4
N4 H4D Br2 1_655 0.92 2.69 3.425(8) 138.0
N4 H4D Br1 . 0.92 2.94 3.433(8) 114.9

loop_
_geom_torsion_atom_site_label_1
_geom_torsion_atom_site_label_2
_geom_torsion_atom_site_label_3
_geom_torsion_atom_site_label_4
_geom_torsion
N4 Cu N1 C1 -139.1(8)
N2 Cu N1 C1 42.1(8)
Br1 Cu N1 C1 -50.9(8)
Br2 Cu N1 C1 129.9(8)
N1 Cu N2 C4 -170.1(6)
N3 Cu N2 C4 14.4(6)
Br1 Cu N2 C4 -71.6(6)
Br2 Cu N2 C4 107.6(6)
N1 Cu N2 C3 -43.7(7)
N3 Cu N2 C3 140.8(7)
Br1 Cu N2 C3 54.8(6)
Br2 Cu N2 C3 -126.0(6)
N4 Cu N3 C6 -37.2(8)
N2 Cu N3 C6 141.9(8)
Br1 Cu N3 C6 -124.9(7)
Br2 Cu N3 C6 54.3(7)
N4 Cu N3 C5 -164.0(7)
N2 Cu N3 C5 15.1(6)
Br1 Cu N3 C5 108.3(6)
Br2 Cu N3 C5 -72.5(6)
N1 Cu N4 C8 -138.9(7)
N3 Cu N4 C8 36.5(7)
Br1 Cu N4 C8 122.7(7)
Br2 Cu N4 C8 -56.6(7)
Cu N1 C1 C2 -57.3(11)
N1 C1 C2 C3 67.5(11)
C4 N2 C3 C2 -174.8(8)
Cu N2 C3 C2 60.6(10)
C1 C2 C3 N2 -69.7(11)
C3 N2 C4 C5 -171.9(9)
Cu N2 C4 C5 -41.8(10)
N2 C4 C5 N3 56.4(11)
C6 N3 C5 C4 -172.8(8)
Cu N3 C5 C4 -42.0(9)
C5 N3 C6 C7 -178.8(8)
Cu N3 C6 C7 56.9(10)
N3 C6 C7 C8 -70.4(11)
Cu N4 C8 C7 -55.5(10)
C6 C7 C8 N4 69.7(11)
